data_1530135
loop_
_publ_author_name
'Karpinskii, O.G.'
'Shamrai, V.F.'

_publ_section_title
;
 The crystal structure of the compound Zr Si (type Cr B)
;
_journal_name_full 'Izvestiya Akademii Nauk SSSR, Metally'
_journal_page_first 209
_journal_page_last 210
_journal_volume 1969
_journal_year 1969
_chemical_formula_sum 'Si Zr'
_chemical_name_systematic 'Zr Si'
_space_group_IT_number 63
_symmetry_space_group_name_Hall '-C 2c 2'
_symmetry_space_group_name_H-M 'C m c m'
_cell_angle_alpha 90
_cell_angle_beta 90
_cell_angle_gamma 90
_cell_formula_units_Z 4
_cell_length_a 3.764
_cell_length_b 9.917
_cell_length_c 3.748
_cell_volume 139.904
_citation_journal_id_ASTM IZNMAQ
_cod_data_source_file Karpinskii_IZNMAQ_1969_1752.cif
_cod_data_source_block Si1Zr1
_cod_original_cell_volume 139.9038
_cod_original_formula_sum 'Si1 Zr1'
_cod_database_code 1530135

loop_
_symmetry_equiv_pos_as_xyz
x,y,z
-x,-y,z+1/2
x,-y,-z
-x,y,-z+1/2
-x,-y,-z
x,y,-z-1/2
-x,y,z
x,-y,z-1/2
x+1/2,y+1/2,z
-x+1/2,-y+1/2,z+1/2
x+1/2,-y+1/2,-z
-x+1/2,y+1/2,-z+1/2
-x+1/2,-y+1/2,-z
x+1/2,y+1/2,-z-1/2
-x+1/2,y+1/2,z
x+1/2,-y+1/2,z-1/2

loop_
_atom_site_label
_atom_site_type_symbol
_atom_site_fract_x
_atom_site_fract_y
_atom_site_fract_z
_atom_site_occupancy
_atom_site_U_iso_or_equiv
Zr1 Zr+4 0 0.6456 0.25 1 0.0
Si1 Si-4 0 0.9224 0.25 1 0.0
